data_4330280
loop_
_publ_author_name
'Frederic Poineau'
'Erik V. Johnstone'
'Paul M. Forster'
'Longzou Ma'
'Alfred P. Sattelberger'
'Kenneth R. Czerwinski'

_publ_section_title
;
 Probing the Presence of Multiple Metal-Metal Bonds in Technetium
 Chlorides by X-ray Absorption Spectroscopy: Implications for Synthetic
 Chemistry
;
_journal_name_full 'Inorganic Chemistry'
_journal_page_first 9563
_journal_page_last 9570
_journal_paper_doi 10.1021/ic3014859
_journal_volume 51
_journal_year 2012
_chemical_formula_sum 'C35 H78 Cl14 N2 O0 Tc2'
_chemical_formula_weight 1221.11
_chemical_name_systematic
; 
 ? 
;
_space_group_IT_number 14
_symmetry_cell_setting monoclinic
_symmetry_space_group_name_Hall '-P 2ybc'
_symmetry_space_group_name_H-M 'P 1 21/c 1'
_atom_sites_solution_hydrogens geom
_atom_sites_solution_primary direct
_atom_sites_solution_secondary difmap
_audit_creation_method SHELXL-97
_cell_angle_alpha 90.00
_cell_angle_beta 92.090(2)
_cell_angle_gamma 90.00
_cell_formula_units_Z 4
_cell_length_a 21.815(3)
_cell_length_b 14.7166(19)
_cell_length_c 16.908(2)
_cell_measurement_temperature 100(2)
_cell_volume 5424.6(12)
_computing_structure_refinement 'SHELXL-97 (Sheldrick, 2008)'
_computing_structure_solution 'SHELXS-97 (Sheldrick, 2008)'
_diffrn_ambient_temperature 100(2)
_diffrn_measured_fraction_theta_full 0.997
_diffrn_measured_fraction_theta_max 0.997
_diffrn_radiation_monochromator graphite
_diffrn_radiation_source 'fine-focus sealed tube'
_diffrn_radiation_type MoK\a
_diffrn_radiation_wavelength 0.71073
_diffrn_reflns_av_R_equivalents 0.0539
_diffrn_reflns_av_sigmaI/netI 0.0434
_diffrn_reflns_limit_h_max 27
_diffrn_reflns_limit_h_min -27
_diffrn_reflns_limit_k_max 18
_diffrn_reflns_limit_k_min -18
_diffrn_reflns_limit_l_max 21
_diffrn_reflns_limit_l_min -21
_diffrn_reflns_number 62464
_diffrn_reflns_theta_full 26.37
_diffrn_reflns_theta_max 26.37
_diffrn_reflns_theta_min 1.67
_exptl_absorpt_coefficient_mu 1.226
_exptl_absorpt_correction_T_max 0.7466
_exptl_absorpt_correction_T_min 0.6210
_exptl_absorpt_correction_type multi-scan
_exptl_crystal_density_diffrn 1.493
_exptl_crystal_F_000 2504
_exptl_crystal_size_max 0.08
_exptl_crystal_size_mid 0.06
_exptl_crystal_size_min 0.04
_refine_diff_density_max 2.259
_refine_diff_density_min -1.468
_refine_diff_density_rms 0.174
_refine_ls_extinction_method none
_refine_ls_goodness_of_fit_ref 1.082
_refine_ls_hydrogen_treatment constr
_refine_ls_matrix_type full
_refine_ls_number_parameters 506
_refine_ls_number_reflns 11059
_refine_ls_number_restraints 0
_refine_ls_restrained_S_all 1.082
_refine_ls_R_factor_all 0.0957
_refine_ls_R_factor_gt 0.0742
_refine_ls_shift/su_max 0.001
_refine_ls_shift/su_mean 0.000
_refine_ls_structure_factor_coef Fsqd
_refine_ls_weighting_details 'calc w=1/[\s^2^(Fo^2^)+(0.0519P)^2^+90.0866P] where P=(Fo^2^+2Fc^2^)/3'
_refine_ls_weighting_scheme calc
_refine_ls_wR_factor_gt 0.1913
_refine_ls_wR_factor_ref 0.1998
_reflns_number_gt 8338
_reflns_number_total 11059
_reflns_threshold_expression >2sigma(I)
_cod_data_source_file ic3014859_si_002.cif
_cod_data_source_block Tc_CH2Cl2
_cod_original_cell_volume 5424.7(12)
_cod_database_code 4330280

loop_
_symmetry_equiv_pos_as_xyz
'x, y, z'
'-x, y+1/2, -z+1/2'
'-x, -y, -z'
'x, -y-1/2, z-1/2'

loop_
_atom_site_label
_atom_site_type_symbol
_atom_site_fract_x
_atom_site_fract_y
_atom_site_fract_z
_atom_site_U_iso_or_equiv
_atom_site_adp_type
_atom_site_occupancy
_atom_site_symmetry_multiplicity
_atom_site_calc_flag
_atom_site_refinement_flags
_atom_site_disorder_assembly
_atom_site_disorder_group
Tc1 Tc 0.51967(3) 0.54344(4) 0.04543(4) 0.02454(17) Uani 1 1 d . . .
Cl1 Cl 0.56856(10) 0.65523(12) -0.02475(12) 0.0313(4) Uani 1 1 d . . .
Cl2 Cl 0.44261(10) 0.64906(13) 0.06564(11) 0.0303(4) Uani 1 1 d . . .
Cl3 Cl 0.49115(10) 0.47616(13) 0.16355(11) 0.0303(4) Uani 1 1 d . . .
Cl4 Cl 0.61612(10) 0.48293(13) 0.07247(12) 0.0302(4) Uani 1 1 d . . .
Tc2 Tc 0.00942(3) 0.56437(4) 0.52826(4) 0.02335(16) Uani 1 1 d . . .
Cl5 Cl 0.03965(10) 0.65540(12) 0.42482(11) 0.0281(4) Uani 1 1 d . . .
Cl6 Cl -0.08448(10) 0.64001(12) 0.52073(11) 0.0285(4) Uani 1 1 d . . .
Cl7 Cl -0.01048(10) 0.54036(13) 0.66178(11) 0.0292(4) Uani 1 1 d . . .
Cl8 Cl 0.11179(9) 0.55522(13) 0.56801(11) 0.0286(4) Uani 1 1 d . . .
Cl11 Cl 0.17488(13) 0.5947(2) 0.28701(15) 0.0522(6) Uani 1 1 d . . .
Cl12 Cl 0.23351(13) 0.45086(18) 0.38005(17) 0.0524(6) Uani 1 1 d . . .
Cl9 Cl 0.30858(14) 0.3992(2) 0.18792(17) 0.0584(7) Uani 1 1 d . . .
Cl13 Cl 0.08654(16) 0.60048(18) -0.13568(18) 0.0632(8) Uani 1 1 d . . .
Cl14 Cl 0.18992(14) 0.6411(2) -0.2333(2) 0.0651(8) Uani 1 1 d . . .
Cl10 Cl 0.26624(17) 0.5664(2) 0.1151(2) 0.0739(10) Uani 1 1 d . . .
N1 N 0.3997(3) 0.8035(4) -0.1717(4) 0.0285(15) Uani 1 1 d . . .
N2 N 0.1341(3) 0.3036(5) 0.7478(4) 0.0315(16) Uani 1 1 d . . .
C21 C 0.1276(4) 0.2038(6) 0.7222(5) 0.035(2) Uani 1 1 d . . .
H21A H 0.1691 0.1771 0.7189 0.042 Uiso 1 1 calc R . .
H21B H 0.1060 0.1703 0.7636 0.042 Uiso 1 1 calc R . .
C9 C 0.3706(4) 0.7711(5) -0.0965(5) 0.0313(18) Uani 1 1 d . . .
H9A H 0.3743 0.7041 -0.0940 0.038 Uiso 1 1 calc R . .
H9B H 0.3946 0.7962 -0.0507 0.038 Uiso 1 1 calc R . .
C18 C 0.0313(4) 0.3009(6) 0.8195(5) 0.0329(19) Uani 1 1 d . . .
H18A H 0.0186 0.2400 0.8000 0.039 Uiso 1 1 calc R . .
H18B H 0.0541 0.2931 0.8707 0.039 Uiso 1 1 calc R . .
C17 C 0.0722(4) 0.3456(5) 0.7604(5) 0.0302(18) Uani 1 1 d . . .
H17A H 0.0495 0.3473 0.7087 0.036 Uiso 1 1 calc R . .
H17B H 0.0789 0.4094 0.7773 0.036 Uiso 1 1 calc R . .
C22 C 0.0933(4) 0.1891(6) 0.6437(5) 0.0333(19) Uani 1 1 d . . .
H22A H 0.1121 0.2262 0.6021 0.040 Uiso 1 1 calc R . .
H22B H 0.0500 0.2083 0.6478 0.040 Uiso 1 1 calc R . .
C25 C 0.1634(4) 0.3614(6) 0.6865(5) 0.0348(19) Uani 1 1 d . . .
H25A H 0.1630 0.4252 0.7052 0.042 Uiso 1 1 calc R . .
H25B H 0.1372 0.3586 0.6375 0.042 Uiso 1 1 calc R . .
C14 C 0.3553(5) 0.6608(6) -0.2410(6) 0.043(2) Uani 1 1 d . . .
H14A H 0.3939 0.6292 -0.2251 0.052 Uiso 1 1 calc R . .
H14B H 0.3246 0.6476 -0.2008 0.052 Uiso 1 1 calc R . .
C19 C -0.0248(4) 0.3592(6) 0.8308(6) 0.038(2) Uani 1 1 d . . .
H19A H -0.0466 0.3672 0.7789 0.045 Uiso 1 1 calc R . .
H19B H -0.0114 0.4199 0.8496 0.045 Uiso 1 1 calc R . .
C29 C 0.1736(5) 0.3013(6) 0.8239(6) 0.040(2) Uani 1 1 d . B .
H29A H 0.1530 0.2617 0.8622 0.048 Uiso 1 1 calc R . .
H29B H 0.2132 0.2723 0.8121 0.048 Uiso 1 1 calc R . .
C1 C 0.4656(4) 0.7718(5) -0.1662(5) 0.0316(18) Uani 1 1 d . . .
H1A H 0.4658 0.7045 -0.1652 0.038 Uiso 1 1 calc R . .
H1B H 0.4841 0.7930 -0.1151 0.038 Uiso 1 1 calc R . .
C6 C 0.4282(5) 0.9580(5) -0.1123(5) 0.035(2) Uani 1 1 d . . .
H6A H 0.4103 0.9416 -0.0612 0.042 Uiso 1 1 calc R . .
H6B H 0.4720 0.9404 -0.1096 0.042 Uiso 1 1 calc R . .
C24 C 0.0651(5) 0.0698(6) 0.5418(5) 0.040(2) Uani 1 1 d . . .
H24A H 0.0847 0.1060 0.5012 0.061 Uiso 1 1 calc R . .
H24B H 0.0216 0.0862 0.5433 0.061 Uiso 1 1 calc R . .
H24C H 0.0689 0.0051 0.5293 0.061 Uiso 1 1 calc R . .
C2 C 0.5064(5) 0.8031(7) -0.2321(5) 0.043(2) Uani 1 1 d . . .
H2A H 0.4882 0.7830 -0.2837 0.052 Uiso 1 1 calc R . .
H2B H 0.5080 0.8703 -0.2325 0.052 Uiso 1 1 calc R . .
C3 C 0.5709(4) 0.7659(6) -0.2224(5) 0.038(2) Uani 1 1 d . . .
H3A H 0.5693 0.6987 -0.2236 0.046 Uiso 1 1 calc R . .
H3B H 0.5886 0.7845 -0.1702 0.046 Uiso 1 1 calc R . .
C13 C 0.3669(4) 0.7643(6) -0.2443(5) 0.0335(19) Uani 1 1 d . . .
H13A H 0.3914 0.7776 -0.2910 0.040 Uiso 1 1 calc R . .
H13B H 0.3269 0.7955 -0.2521 0.040 Uiso 1 1 calc R . .
C23 C 0.0962(5) 0.0888(6) 0.6219(5) 0.039(2) Uani 1 1 d . . .
H23A H 0.1396 0.0696 0.6210 0.047 Uiso 1 1 calc R . .
H23B H 0.0760 0.0526 0.6629 0.047 Uiso 1 1 calc R . .
C10 C 0.3040(4) 0.7961(6) -0.0877(5) 0.036(2) Uani 1 1 d . . .
H10A H 0.2807 0.7846 -0.1381 0.043 Uiso 1 1 calc R . .
H10B H 0.3006 0.8615 -0.0748 0.043 Uiso 1 1 calc R . .
C5 C 0.3954(4) 0.9056(5) -0.1786(5) 0.0324(19) Uani 1 1 d . . .
H5A H 0.3516 0.9231 -0.1803 0.039 Uiso 1 1 calc R . .
H5B H 0.4127 0.9242 -0.2295 0.039 Uiso 1 1 calc R . .
C4 C 0.6122(5) 0.7990(7) -0.2867(5) 0.041(2) Uani 1 1 d . . .
H4A H 0.5956 0.7790 -0.3385 0.062 Uiso 1 1 calc R . .
H4B H 0.6535 0.7738 -0.2777 0.062 Uiso 1 1 calc R . .
H4C H 0.6143 0.8655 -0.2855 0.062 Uiso 1 1 calc R . .
C35 C 0.1689(5) 0.5231(7) 0.3694(5) 0.039(2) Uani 1 1 d . . .
H35A H 0.1313 0.4858 0.3631 0.047 Uiso 1 1 calc R . .
H35B H 0.1656 0.5604 0.4178 0.047 Uiso 1 1 calc R . .
C8 C 0.4534(5) 1.1093(7) -0.0579(7) 0.049(3) Uani 1 1 d . . .
H8A H 0.4473 1.1747 -0.0661 0.073 Uiso 1 1 calc R . .
H8B H 0.4974 1.0957 -0.0557 0.073 Uiso 1 1 calc R . .
H8C H 0.4355 1.0912 -0.0080 0.073 Uiso 1 1 calc R . .
C37 C 0.1122(5) 0.6589(6) -0.2199(6) 0.044(2) Uani 1 1 d . . .
H37A H 0.0885 0.6378 -0.2674 0.053 Uiso 1 1 calc R . .
H37B H 0.1046 0.7248 -0.2136 0.053 Uiso 1 1 calc R . .
C20 C -0.0693(5) 0.3197(6) 0.8894(6) 0.045(2) Uani 1 1 d . . .
H20A H -0.0829 0.2595 0.8713 0.068 Uiso 1 1 calc R . .
H20B H -0.1049 0.3599 0.8928 0.068 Uiso 1 1 calc R . .
H20C H -0.0487 0.3144 0.9416 0.068 Uiso 1 1 calc R . .
C36 C 0.3241(5) 0.4839(6) 0.1182(6) 0.041(2) Uani 1 1 d . . .
H36A H 0.3639 0.5130 0.1324 0.049 Uiso 1 1 calc R . .
H36B H 0.3272 0.4560 0.0653 0.049 Uiso 1 1 calc R . .
C26 C 0.2281(5) 0.3386(7) 0.6653(6) 0.045(2) Uani 1 1 d . . .
H26A H 0.2308 0.2735 0.6509 0.054 Uiso 1 1 calc R . .
H26B H 0.2564 0.3498 0.7113 0.054 Uiso 1 1 calc R . .
C27 C 0.2467(5) 0.3974(8) 0.5954(6) 0.047(2) Uani 1 1 d . . .
H27A H 0.2208 0.3812 0.5482 0.056 Uiso 1 1 calc R . .
H27B H 0.2390 0.4620 0.6079 0.056 Uiso 1 1 calc R . .
C7 C 0.4232(5) 1.0586(6) -0.1243(6) 0.048(3) Uani 1 1 d . . .
H7A H 0.4425 1.0753 -0.1744 0.058 Uiso 1 1 calc R . .
H7B H 0.3793 1.0759 -0.1289 0.058 Uiso 1 1 calc R . .
C11 C 0.2780(5) 0.7394(7) -0.0222(6) 0.044(2) Uani 1 1 d . . .
H11A H 0.3054 0.7443 0.0256 0.053 Uiso 1 1 calc R . .
H11B H 0.2772 0.6749 -0.0388 0.053 Uiso 1 1 calc R . .
C15 C 0.3321(6) 0.6253(8) -0.3213(6) 0.054(3) Uani 1 1 d . . .
H15A H 0.3108 0.5667 -0.3139 0.064 Uiso 1 1 calc R . .
H15B H 0.3020 0.6689 -0.3447 0.064 Uiso 1 1 calc R . .
C28 C 0.3135(5) 0.3860(8) 0.5760(7) 0.056(3) Uani 1 1 d . . .
H28A H 0.3230 0.4254 0.5314 0.084 Uiso 1 1 calc R . .
H28B H 0.3212 0.3226 0.5620 0.084 Uiso 1 1 calc R . .
H28C H 0.3395 0.4028 0.6222 0.084 Uiso 1 1 calc R . .
C16 C 0.3832(7) 0.6121(8) -0.3772(7) 0.067(4) Uani 1 1 d . . .
H16A H 0.3664 0.5891 -0.4279 0.100 Uiso 1 1 calc R . .
H16B H 0.4128 0.5683 -0.3546 0.100 Uiso 1 1 calc R . .
H16C H 0.4037 0.6703 -0.3857 0.100 Uiso 1 1 calc R . .
C12 C 0.2137(5) 0.7680(9) -0.0012(7) 0.061(3) Uani 1 1 d . . .
H12A H 0.1873 0.7697 -0.0493 0.092 Uiso 1 1 calc R . .
H12B H 0.2152 0.8284 0.0232 0.092 Uiso 1 1 calc R . .
H12C H 0.1972 0.7242 0.0362 0.092 Uiso 1 1 calc R . .
C30 C 0.1872(5) 0.3916(6) 0.8640(6) 0.047(2) Uani 1 1 d . . .
H30A H 0.1934 0.4380 0.8227 0.056 Uiso 1 1 calc R A 1
H30B H 0.1510 0.4099 0.8938 0.056 Uiso 1 1 calc R A 1
C34A C 0.2318(14) 0.3230(15) 0.9855(17) 0.059(9) Uani 0.53(4) 1 d P B 1
H34A H 0.2274 0.2618 0.9632 0.089 Uiso 0.53(4) 1 calc PR B 1
H34B H 0.1946 0.3392 1.0129 0.089 Uiso 0.53(4) 1 calc PR B 1
H34C H 0.2671 0.3244 1.0230 0.089 Uiso 0.53(4) 1 calc PR B 1
C33A C 0.2418(12) 0.3908(14) 0.9190(17) 0.048(7) Uani 0.53(4) 1 d P B 1
H33A H 0.2486 0.4523 0.9415 0.058 Uiso 0.53(4) 1 calc PR B 1
H33B H 0.2787 0.3736 0.8900 0.058 Uiso 0.53(4) 1 calc PR B 1
C34B C 0.2737(14) 0.3209(15) 0.9489(16) 0.051(9) Uani 0.47(4) 1 d P B 2
H34D H 0.3013 0.3493 0.9118 0.076 Uiso 0.47(4) 1 calc PR B 2
H34E H 0.2656 0.2580 0.9327 0.076 Uiso 0.47(4) 1 calc PR B 2
H34F H 0.2930 0.3215 1.0022 0.076 Uiso 0.47(4) 1 calc PR B 2
C33B C 0.2146(13) 0.3726(18) 0.9491(15) 0.039(7) Uani 0.47(4) 1 d P B 2
H33C H 0.2217 0.4313 0.9767 0.047 Uiso 0.47(4) 1 calc PR B 2
H33D H 0.1845 0.3377 0.9791 0.047 Uiso 0.47(4) 1 calc PR B 2

loop_
_atom_site_aniso_label
_atom_site_aniso_U_11
_atom_site_aniso_U_22
_atom_site_aniso_U_33
_atom_site_aniso_U_23
_atom_site_aniso_U_13
_atom_site_aniso_U_12
Tc1 0.0393(4) 0.0139(3) 0.0205(3) -0.0008(2) 0.0030(3) 0.0008(3)
Cl1 0.0471(12) 0.0169(8) 0.0300(10) 0.0009(7) 0.0044(9) -0.0027(8)
Cl2 0.0445(12) 0.0199(9) 0.0266(9) -0.0022(7) 0.0022(8) 0.0057(8)
Cl3 0.0478(12) 0.0208(9) 0.0226(9) 0.0008(7) 0.0061(8) 0.0015(8)
Cl4 0.0390(11) 0.0220(9) 0.0297(10) 0.0005(7) 0.0017(8) 0.0012(8)
Tc2 0.0362(4) 0.0134(3) 0.0204(3) 0.0001(2) 0.0009(3) -0.0009(2)
Cl5 0.0432(11) 0.0169(8) 0.0243(9) 0.0043(7) 0.0021(8) -0.0038(8)
Cl6 0.0403(11) 0.0189(9) 0.0263(9) 0.0003(7) 0.0004(8) 0.0040(8)
Cl7 0.0421(11) 0.0230(9) 0.0226(9) 0.0012(7) 0.0032(8) -0.0003(8)
Cl8 0.0355(11) 0.0211(9) 0.0289(9) 0.0006(7) -0.0013(8) -0.0018(8)
Cl11 0.0584(16) 0.0607(16) 0.0376(13) 0.0111(11) 0.0027(11) -0.0015(13)
Cl12 0.0497(15) 0.0450(14) 0.0633(16) 0.0046(12) 0.0114(12) 0.0047(11)
Cl9 0.0615(17) 0.0556(16) 0.0586(16) 0.0269(13) 0.0095(13) 0.0027(13)
Cl13 0.096(2) 0.0328(13) 0.0626(18) 0.0043(12) 0.0247(16) 0.0059(14)
Cl14 0.0586(18) 0.0617(18) 0.075(2) -0.0144(15) 0.0097(15) -0.0107(14)
Cl10 0.083(2) 0.0492(16) 0.093(2) 0.0230(16) 0.0432(19) 0.0245(15)
N1 0.043(4) 0.019(3) 0.023(3) 0.000(3) 0.000(3) 0.005(3)
N2 0.045(4) 0.021(3) 0.028(4) 0.003(3) -0.005(3) 0.002(3)
C21 0.049(5) 0.022(4) 0.032(4) -0.002(3) -0.005(4) 0.003(4)
C9 0.049(5) 0.018(4) 0.027(4) 0.005(3) 0.007(4) -0.004(3)
C18 0.048(5) 0.021(4) 0.030(4) 0.001(3) 0.001(4) 0.001(4)
C17 0.047(5) 0.017(4) 0.026(4) 0.001(3) -0.005(4) 0.003(3)
C22 0.041(5) 0.027(4) 0.031(4) -0.004(3) -0.003(4) 0.000(4)
C25 0.043(5) 0.025(4) 0.037(5) 0.003(4) -0.003(4) -0.004(4)
C14 0.060(6) 0.033(5) 0.036(5) -0.004(4) -0.007(4) 0.005(4)
C19 0.050(6) 0.021(4) 0.043(5) 0.006(4) 0.002(4) 0.000(4)
C29 0.050(6) 0.029(5) 0.040(5) -0.006(4) -0.013(4) 0.006(4)
C1 0.046(5) 0.018(4) 0.031(4) 0.003(3) -0.001(4) 0.006(3)
C6 0.053(6) 0.017(4) 0.033(5) 0.004(3) 0.003(4) -0.002(4)
C24 0.052(6) 0.032(5) 0.038(5) -0.007(4) 0.003(4) -0.006(4)
C2 0.049(6) 0.049(6) 0.031(5) 0.014(4) 0.006(4) 0.009(5)
C3 0.052(6) 0.031(5) 0.031(4) 0.009(4) 0.003(4) -0.004(4)
C13 0.045(5) 0.030(4) 0.026(4) 0.001(3) 0.000(4) 0.003(4)
C23 0.064(6) 0.021(4) 0.032(5) 0.000(3) -0.001(4) 0.001(4)
C10 0.047(5) 0.019(4) 0.041(5) 0.003(3) 0.004(4) 0.007(4)
C5 0.049(5) 0.019(4) 0.030(4) 0.004(3) 0.001(4) 0.001(4)
C4 0.048(6) 0.043(5) 0.033(5) 0.008(4) 0.004(4) 0.000(4)
C35 0.045(5) 0.040(5) 0.033(5) -0.001(4) 0.002(4) -0.006(4)
C8 0.058(7) 0.026(5) 0.062(7) 0.001(4) 0.001(5) -0.001(4)
C37 0.055(6) 0.030(5) 0.046(6) 0.005(4) -0.006(5) -0.001(4)
C20 0.057(6) 0.027(5) 0.052(6) 0.003(4) 0.009(5) -0.002(4)
C36 0.047(6) 0.037(5) 0.039(5) 0.003(4) 0.010(4) -0.002(4)
C26 0.049(6) 0.044(6) 0.042(5) 0.001(4) -0.004(4) 0.007(5)
C27 0.046(6) 0.048(6) 0.046(6) 0.008(5) 0.000(5) -0.004(5)
C7 0.073(7) 0.018(4) 0.054(6) 0.002(4) 0.012(5) 0.009(4)
C11 0.052(6) 0.035(5) 0.047(6) 0.015(4) 0.011(5) 0.009(4)
C15 0.072(8) 0.048(6) 0.041(6) -0.008(5) 0.003(5) -0.005(5)
C28 0.058(7) 0.050(6) 0.060(7) 0.005(5) 0.004(5) 0.007(5)
C16 0.106(11) 0.037(6) 0.058(7) -0.009(5) 0.021(7) -0.014(6)
C12 0.057(7) 0.061(7) 0.068(8) 0.024(6) 0.028(6) 0.018(6)
C30 0.065(7) 0.027(5) 0.048(6) -0.007(4) -0.006(5) 0.003(4)
C34A 0.08(2) 0.036(12) 0.065(16) -0.003(11) -0.010(14) -0.002(11)
C33A 0.043(13) 0.037(11) 0.065(15) -0.010(10) 0.006(11) -0.024(10)
C34B 0.07(2) 0.032(11) 0.049(15) 0.000(10) -0.005(13) 0.000(11)
C33B 0.036(15) 0.041(14) 0.040(13) -0.007(11) -0.008(10) 0.006(11)

loop_
_atom_type_symbol
_atom_type_description
_atom_type_scat_dispersion_real
_atom_type_scat_dispersion_imag
_atom_type_scat_source
C C 0.0033 0.0016 'International Tables Vol C Tables 4.2.6.8 and 6.1.1.4'
H H 0.0000 0.0000 'International Tables Vol C Tables 4.2.6.8 and 6.1.1.4'
N N 0.0061 0.0033 'International Tables Vol C Tables 4.2.6.8 and 6.1.1.4'
O O 0.0106 0.0060 'International Tables Vol C Tables 4.2.6.8 and 6.1.1.4'
Cl Cl 0.1484 0.1585 'International Tables Vol C Tables 4.2.6.8 and 6.1.1.4'
Tc Tc -1.4390 0.7593 'International Tables Vol C Tables 4.2.6.8 and 6.1.1.4'

loop_
_geom_angle_atom_site_label_1
_geom_angle_atom_site_label_2
_geom_angle_atom_site_label_3
_geom_angle
_geom_angle_site_symmetry_1
Tc1 Tc1 Cl1 103.63(6) 3_665
Tc1 Tc1 Cl4 104.37(6) 3_665
Cl1 Tc1 Cl4 86.67(8) .
Tc1 Tc1 Cl2 103.33(7) 3_665
Cl1 Tc1 Cl2 87.10(8) .
Cl4 Tc1 Cl2 152.30(8) .
Tc1 Tc1 Cl3 104.29(6) 3_665
Cl1 Tc1 Cl3 152.07(8) .
Cl4 Tc1 Cl3 86.36(8) .
Cl2 Tc1 Cl3 86.62(7) .
Tc2 Tc2 Cl8 104.14(6) 3_566
Tc2 Tc2 Cl5 103.21(6) 3_566
Cl8 Tc2 Cl5 87.40(7) .
Tc2 Tc2 Cl6 104.04(6) 3_566
Cl8 Tc2 Cl6 151.79(7) .
Cl5 Tc2 Cl6 87.51(7) .
Tc2 Tc2 Cl7 104.82(6) 3_566
Cl8 Tc2 Cl7 85.53(7) .
Cl5 Tc2 Cl7 151.96(7) .
Cl6 Tc2 Cl7 86.06(7) .
C5 N1 C1 111.6(7) .
C5 N1 C13 107.0(6) .
C1 N1 C13 110.7(6) .
C5 N1 C9 110.5(6) .
C1 N1 C9 106.0(6) .
C13 N1 C9 111.1(7) .
C25 N2 C17 105.7(6) .
C25 N2 C29 110.8(7) .
C17 N2 C29 111.8(7) .
C25 N2 C21 112.6(7) .
C17 N2 C21 110.9(7) .
C29 N2 C21 105.1(6) .
C22 C21 N2 114.9(7) .
C10 C9 N1 116.0(7) .
C19 C18 C17 109.6(7) .
N2 C17 C18 117.9(7) .
C21 C22 C23 109.1(7) .
N2 C25 C26 117.6(7) .
C15 C14 C13 110.8(8) .
C18 C19 C20 113.8(7) .
C30 C29 N2 117.0(7) .
N1 C1 C2 116.1(7) .
C7 C6 C5 111.8(8) .
C3 C2 C1 112.1(7) .
C2 C3 C4 112.4(7) .
N1 C13 C14 114.8(7) .
C24 C23 C22 111.9(7) .
C9 C10 C11 109.0(7) .
N1 C5 C6 115.0(7) .
Cl11 C35 Cl12 111.1(5) .
Cl14 C37 Cl13 111.7(5) .
Cl10 C36 Cl9 110.9(5) .
C25 C26 C27 109.6(8) .
C28 C27 C26 112.9(9) .
C8 C7 C6 111.5(9) .
C10 C11 C12 113.2(8) .
C16 C15 C14 112.0(10) .
C33A C30 C29 114.4(11) .
C33A C30 C33B 31.8(10) .
C29 C30 C33B 108.5(12) .
C30 C33A C34A 109(2) .
C34B C33B C30 113(2) .

loop_
_geom_bond_atom_site_label_1
_geom_bond_atom_site_label_2
_geom_bond_distance
_geom_bond_site_symmetry_2
Tc1 Tc1 2.1531(13) 3_665
Tc1 Cl1 2.312(2) .
Tc1 Cl4 2.315(2) .
Tc1 Cl2 2.324(2) .
Tc1 Cl3 2.334(2) .
Tc2 Tc2 2.1547(12) 3_566
Tc2 Cl8 2.313(2) .
Tc2 Cl5 2.3178(19) .
Tc2 Cl6 2.331(2) .
Tc2 Cl7 2.341(2) .
Cl11 C35 1.756(9) .
Cl12 C35 1.768(10) .
Cl9 C36 1.757(9) .
Cl13 C37 1.771(10) .
Cl14 C37 1.738(11) .
Cl10 C36 1.750(10) .
N1 C5 1.509(10) .
N1 C1 1.511(11) .
N1 C13 1.512(10) .
N1 C9 1.518(10) .
N2 C25 1.501(11) .
N2 C17 1.508(11) .
N2 C29 1.522(11) .
N2 C21 1.537(10) .
C21 C22 1.514(11) .
C9 C10 1.511(12) .
C18 C19 1.511(12) .
C18 C17 1.514(12) .
C22 C23 1.523(12) .
C25 C26 1.508(13) .
C14 C15 1.524(13) .
C14 C13 1.545(12) .
C19 C20 1.528(13) .
C29 C30 1.516(12) .
C1 C2 1.523(12) .
C6 C7 1.498(11) .
C6 C5 1.518(12) .
C24 C23 1.518(12) .
C2 C3 1.513(13) .
C3 C4 1.518(12) .
C10 C11 1.514(12) .
C8 C7 1.483(15) .
C26 C27 1.531(14) .
C27 C28 1.513(15) .
C11 C12 1.519(14) .
C15 C16 1.501(16) .
C30 C33A 1.49(2) .
C30 C33B 1.56(2) .
C34A C33A 1.52(4) .
C34B C33B 1.50(4) .
